data_4132368
loop_
_publ_author_name
'James, Michael J.'
'Schwarz, Jonas Luca'
'Strieth-Kalthoff, Felix'
'Wibbeling, Birgit'
'Glorius, Frank'

_publ_section_title
;
 Dearomative Cascade Photocatalysis: Divergent Synthesis through Catalyst
 Selective Energy Transfer.
;
_journal_issue 28
_journal_name_full 'Journal of the American Chemical Society'
_journal_page_first 8624
_journal_page_last 8628
_journal_paper_doi 10.1021/jacs.8b03302
_journal_volume 140
_journal_year 2018
_chemical_formula_sum 'C16 H16 O2'
_chemical_formula_weight 240.29
_space_group_IT_number 61
_space_group_name_Hall '-P 2ac 2ab'
_space_group_name_H-M_alt 'P b c a'
_symmetry_cell_setting orthorhombic
_symmetry_space_group_name_H-M 'P b c a'
_atom_sites_solution_hydrogens geom
_atom_sites_solution_primary direct
_atom_sites_solution_secondary difmap
_audit_creation_method SHELXL-97
_cell_angle_alpha 90.00
_cell_angle_beta 90.00
_cell_angle_gamma 90.00
_cell_formula_units_Z 8
_cell_length_a 10.1733(2)
_cell_length_b 9.2676(2)
_cell_length_c 26.9341(8)
_cell_measurement_reflns_used 3435
_cell_measurement_temperature 173(2)
_cell_measurement_theta_max 28.28
_cell_measurement_theta_min 4.08
_cell_volume 2539.40(11)
_computing_cell_refinement 'Collect (Nonius B.V., 1998)'
_computing_data_collection 'Collect (Nonius B.V., 1998)'
_computing_data_reduction 'Denzo-SMN (Otwinowski & Minor, 1997)'
_computing_molecular_graphics 'XP-SHELXL-2013 (Sheldrick, 2013)'
_computing_publication_material 'SHELXL-2013 (Sheldrick, 2013)'
_computing_structure_refinement 'SHELXL-2013 (Sheldrick, 2013)'
_computing_structure_solution 'SHELXL-2013 (Sheldrick, 2013)'
_diffrn_ambient_temperature 173(2)
_diffrn_measured_fraction_theta_full 0.995
_diffrn_measured_fraction_theta_max 0.995
_diffrn_measurement_device_type 'Nonius KappaCCD APEXII'
_diffrn_measurement_method '\w and \f scans'
_diffrn_radiation_monochromator 'Montel mirror'
_diffrn_radiation_source 'rotating anode Nonius FR591'
_diffrn_radiation_type MoK\a
_diffrn_radiation_wavelength 0.71073
_diffrn_reflns_av_R_equivalents 0.062
_diffrn_reflns_av_sigmaI/netI 0.0299
_diffrn_reflns_limit_h_max 12
_diffrn_reflns_limit_h_min -12
_diffrn_reflns_limit_k_max 11
_diffrn_reflns_limit_k_min -10
_diffrn_reflns_limit_l_max 31
_diffrn_reflns_limit_l_min -32
_diffrn_reflns_number 19815
_diffrn_reflns_theta_full 25.00
_diffrn_reflns_theta_max 25.00
_diffrn_reflns_theta_min 4.24
_exptl_absorpt_coefficient_mu 0.082
_exptl_absorpt_correction_T_max 0.9976
_exptl_absorpt_correction_T_min 0.9871
_exptl_absorpt_correction_type multi-scan
_exptl_absorpt_process_details 'Denzo (Otwinowski, Borek, Majewski & Minor, 2003)'
_exptl_crystal_colour colourless
_exptl_crystal_density_diffrn 1.257
_exptl_crystal_density_method 'not measured'
_exptl_crystal_description plate
_exptl_crystal_F_000 1024
_exptl_crystal_size_max 0.16
_exptl_crystal_size_mid 0.14
_exptl_crystal_size_min 0.03
_refine_diff_density_max 0.211
_refine_diff_density_min -0.155
_refine_diff_density_rms 0.035
_refine_ls_extinction_method none
_refine_ls_goodness_of_fit_ref 1.031
_refine_ls_hydrogen_treatment constr
_refine_ls_matrix_type full
_refine_ls_number_parameters 164
_refine_ls_number_reflns 2220
_refine_ls_number_restraints 0
_refine_ls_restrained_S_all 1.031
_refine_ls_R_factor_all 0.0621
_refine_ls_R_factor_gt 0.0463
_refine_ls_shift/su_max 0.000
_refine_ls_shift/su_mean 0.000
_refine_ls_structure_factor_coef Fsqd
_refine_ls_weighting_details 'calc w=1/[\s^2^(Fo^2^)+(0.0460P)^2^+1.2437P] where P=(Fo^2^+2Fc^2^)/3'
_refine_ls_weighting_scheme calc
_refine_ls_wR_factor_gt 0.1053
_refine_ls_wR_factor_ref 0.1151
_reflns_number_gt 1752
_reflns_number_total 2220
_reflns_threshold_expression >2sigma(I)
_cod_data_source_file ja8b03302_si_002.cif
_cod_data_source_block glo9024
_cod_original_sg_symbol_H-M Pbca
_cod_database_code 4132368

loop_
_symmetry_equiv_pos_as_xyz
'x, y, z'
'-x+1/2, -y, z+1/2'
'-x, y+1/2, -z+1/2'
'x+1/2, -y+1/2, -z'
'-x, -y, -z'
'x-1/2, y, -z-1/2'
'x, -y-1/2, z-1/2'
'-x-1/2, y-1/2, z'

loop_
_atom_site_label
_atom_site_type_symbol
_atom_site_fract_x
_atom_site_fract_y
_atom_site_fract_z
_atom_site_U_iso_or_equiv
_atom_site_adp_type
_atom_site_occupancy
_atom_site_symmetry_multiplicity
_atom_site_calc_flag
_atom_site_refinement_flags
C1 C 1.03116(18) -0.1103(2) 0.33212(6) 0.0370(4) Uani 1 1 d .
C2 C 0.9672(2) -0.2302(2) 0.31375(7) 0.0462(5) Uani 1 1 d .
H2 H 0.8890 -0.2666 0.3284 0.055 Uiso 1 1 calc R
C3 C 1.0245(2) -0.2945(2) 0.27225(8) 0.0540(6) Uani 1 1 d .
H3 H 0.9838 -0.3771 0.2581 0.065 Uiso 1 1 calc R
C4 C 1.1391(2) -0.2416(2) 0.25103(8) 0.0520(5) Uani 1 1 d .
H4 H 1.1742 -0.2884 0.2226 0.062 Uiso 1 1 calc R
C5 C 1.2040(2) -0.1221(2) 0.27027(7) 0.0452(5) Uani 1 1 d .
H5 H 1.2832 -0.0862 0.2562 0.054 Uiso 1 1 calc R
C6 C 1.14599(18) -0.0589(2) 0.31112(6) 0.0376(4) Uani 1 1 d .
C7 C 1.16331(19) 0.0598(2) 0.35058(6) 0.0390(5) Uani 1 1 d .
H7 H 1.1683 0.1608 0.3376 0.047 Uiso 1 1 calc R
C8 C 1.27162(18) 0.01578(19) 0.38514(6) 0.0384(5) Uani 1 1 d .
H8 H 1.3569 0.0536 0.3790 0.046 Uiso 1 1 calc R
C9 C 1.25693(19) -0.07323(19) 0.42410(6) 0.0357(4) Uani 1 1 d .
C10 C 1.37228(19) -0.1211(2) 0.45365(7) 0.0428(5) Uani 1 1 d .
O11 O 1.35560(14) -0.19211(17) 0.49138(6) 0.0579(4) Uani 1 1 d .
C12 C 1.5093(2) -0.0842(3) 0.43698(8) 0.0545(6) Uani 1 1 d .
H12A H 1.5730 -0.1259 0.4602 0.082 Uiso 1 1 calc R
H12B H 1.5197 0.0209 0.4362 0.082 Uiso 1 1 calc R
H12C H 1.5244 -0.1236 0.4037 0.082 Uiso 1 1 calc R
C13 C 1.02583(18) 0.01115(19) 0.37042(6) 0.0356(4) Uani 1 1 d .
O14 O 0.91900(13) 0.10809(14) 0.36287(5) 0.0477(4) Uani 1 1 d .
C15 C 0.8134(2) 0.0551(3) 0.39402(8) 0.0549(6) Uani 1 1 d .
H15A H 0.7446 0.0089 0.3734 0.066 Uiso 1 1 calc R
H15B H 0.7730 0.1357 0.4127 0.066 Uiso 1 1 calc R
C16 C 0.87332(18) -0.0553(2) 0.43002(7) 0.0422(5) Uani 1 1 d .
H16A H 0.8419 -0.0400 0.4644 0.051 Uiso 1 1 calc R
H16B H 0.8534 -0.1555 0.4197 0.051 Uiso 1 1 calc R
C17 C 1.01914(18) -0.02185(19) 0.42514(6) 0.0360(4) Uani 1 1 d .
H17 H 1.0362 0.0702 0.4434 0.043 Uiso 1 1 calc R
C18 C 1.12365(18) -0.1282(2) 0.44050(7) 0.0367(4) Uani 1 1 d .
H18A H 1.1061 -0.2232 0.4251 0.044 Uiso 1 1 calc R
H18B H 1.1225 -0.1404 0.4770 0.044 Uiso 1 1 calc R

loop_
_atom_site_aniso_label
_atom_site_aniso_U_11
_atom_site_aniso_U_22
_atom_site_aniso_U_33
_atom_site_aniso_U_23
_atom_site_aniso_U_13
_atom_site_aniso_U_12
C1 0.0400(10) 0.0390(10) 0.0319(9) 0.0038(8) -0.0054(8) 0.0019(9)
C2 0.0431(11) 0.0505(12) 0.0449(11) -0.0020(10) -0.0089(9) -0.0028(10)
C3 0.0594(13) 0.0541(13) 0.0486(11) -0.0169(10) -0.0171(10) 0.0008(11)
C4 0.0554(13) 0.0588(13) 0.0417(10) -0.0117(11) -0.0046(10) 0.0126(11)
C5 0.0485(11) 0.0511(12) 0.0361(9) -0.0015(10) -0.0001(9) 0.0079(10)
C6 0.0440(11) 0.0371(10) 0.0318(9) 0.0023(8) -0.0020(8) 0.0043(9)
C7 0.0488(11) 0.0312(10) 0.0369(10) 0.0041(8) 0.0051(8) -0.0016(9)
C8 0.0395(11) 0.0341(10) 0.0415(10) -0.0076(9) 0.0032(8) -0.0069(8)
C9 0.0395(10) 0.0325(10) 0.0350(9) -0.0064(8) 0.0001(8) -0.0026(8)
C10 0.0431(11) 0.0404(11) 0.0448(11) -0.0098(9) -0.0033(9) 0.0007(9)
O11 0.0552(9) 0.0633(10) 0.0552(9) 0.0107(8) -0.0092(7) 0.0036(8)
C12 0.0413(11) 0.0590(14) 0.0633(13) -0.0082(11) -0.0046(10) 0.0011(11)
C13 0.0412(10) 0.0296(9) 0.0361(9) 0.0010(8) 0.0003(8) 0.0049(8)
O14 0.0483(8) 0.0451(8) 0.0497(8) 0.0107(7) 0.0051(6) 0.0133(7)
C15 0.0468(12) 0.0603(14) 0.0576(13) 0.0108(11) 0.0092(10) 0.0107(11)
C16 0.0406(11) 0.0441(11) 0.0417(10) 0.0012(9) 0.0039(8) 0.0003(9)
C17 0.0412(10) 0.0313(10) 0.0356(9) -0.0014(8) 0.0035(8) 0.0004(8)
C18 0.0429(11) 0.0326(10) 0.0346(9) -0.0009(8) -0.0003(8) -0.0024(8)

loop_
_atom_type_symbol
_atom_type_description
_atom_type_scat_dispersion_real
_atom_type_scat_dispersion_imag
_atom_type_scat_source
C C 0.0033 0.0016 'International Tables Vol C Tables 4.2.6.8 and 6.1.1.4'
H H 0.0000 0.0000 'International Tables Vol C Tables 4.2.6.8 and 6.1.1.4'
O O 0.0106 0.0060 'International Tables Vol C Tables 4.2.6.8 and 6.1.1.4'

loop_
_geom_angle_atom_site_label_1
_geom_angle_atom_site_label_2
_geom_angle_atom_site_label_3
_geom_angle
C2 C1 C6 121.98(18)
C2 C1 C13 144.98(18)
C6 C1 C13 92.98(15)
C1 C2 C3 115.77(19)
C1 C2 H2 122.1
C3 C2 H2 122.1
C4 C3 C2 122.0(2)
C4 C3 H3 119.0
C2 C3 H3 119.0
C3 C4 C5 121.81(19)
C3 C4 H4 119.1
C5 C4 H4 119.1
C6 C5 C4 115.63(19)
C6 C5 H5 122.2
C4 C5 H5 122.2
C5 C6 C1 122.79(18)
C5 C6 C7 143.61(18)
C1 C6 C7 93.48(14)
C8 C7 C6 108.58(15)
C8 C7 C13 111.53(14)
C6 C7 C13 85.85(13)
C8 C7 H7 115.7
C6 C7 H7 115.7
C13 C7 H7 115.7
C9 C8 C7 124.78(17)
C9 C8 H8 117.6
C7 C8 H8 117.6
C8 C9 C10 120.94(17)
C8 C9 C18 122.30(17)
C10 C9 C18 116.76(16)
O11 C10 C9 119.77(18)
O11 C10 C12 119.95(18)
C9 C10 C12 120.28(18)
C10 C12 H12A 109.5
C10 C12 H12B 109.5
H12A C12 H12B 109.5
C10 C12 H12C 109.5
H12A C12 H12C 109.5
H12B C12 H12C 109.5
O14 C13 C17 103.48(14)
O14 C13 C1 113.30(14)
C17 C13 C1 120.82(15)
O14 C13 C7 116.87(14)
C17 C13 C7 115.66(15)
C1 C13 C7 87.13(13)
C13 O14 C15 105.62(14)
O14 C15 C16 107.29(16)
O14 C15 H15A 110.3
C16 C15 H15A 110.3
O14 C15 H15B 110.3
C16 C15 H15B 110.3
H15A C15 H15B 108.5
C17 C16 C15 101.33(15)
C17 C16 H16A 111.5
C15 C16 H16A 111.5
C17 C16 H16B 111.5
C15 C16 H16B 111.5
H16A C16 H16B 109.3
C13 C17 C18 111.67(15)
C13 C17 C16 99.79(14)
C18 C17 C16 122.04(16)
C13 C17 H17 107.5
C18 C17 H17 107.5
C16 C17 H17 107.5
C17 C18 C9 109.35(15)
C17 C18 H18A 109.8
C9 C18 H18A 109.8
C17 C18 H18B 109.8
C9 C18 H18B 109.8
H18A C18 H18B 108.3

loop_
_geom_bond_atom_site_label_1
_geom_bond_atom_site_label_2
_geom_bond_distance
C1 C2 1.379(3)
C1 C6 1.383(3)
C1 C13 1.528(3)
C2 C3 1.394(3)
C2 H2 0.9500
C3 C4 1.389(3)
C3 H3 0.9500
C4 C5 1.390(3)
C4 H4 0.9500
C5 C6 1.379(3)
C5 H5 0.9500
C6 C7 1.540(3)
C7 C8 1.499(3)
C7 C13 1.564(2)
C7 H7 1.0000
C8 C9 1.343(2)
C8 H8 0.9500
C9 C10 1.486(3)
C9 C18 1.514(3)
C10 O11 1.222(2)
C10 C12 1.504(3)
C12 H12A 0.9800
C12 H12B 0.9800
C12 H12C 0.9800
C13 O14 1.425(2)
C13 C17 1.507(2)
O14 C15 1.449(2)
C15 C16 1.536(3)
C15 H15A 0.9900
C15 H15B 0.9900
C16 C17 1.521(3)
C16 H16A 0.9900
C16 H16B 0.9900
C17 C18 1.508(2)
C17 H17 1.0000
C18 H18A 0.9900
C18 H18B 0.9900

loop_
_geom_torsion_atom_site_label_1
_geom_torsion_atom_site_label_2
_geom_torsion_atom_site_label_3
_geom_torsion_atom_site_label_4
_geom_torsion
C6 C1 C2 C3 -1.0(3)
C13 C1 C2 C3 175.2(2)
C1 C2 C3 C4 0.4(3)
C2 C3 C4 C5 0.6(3)
C3 C4 C5 C6 -0.9(3)
C4 C5 C6 C1 0.3(3)
C4 C5 C6 C7 175.2(2)
C2 C1 C6 C5 0.7(3)
C13 C1 C6 C5 -177.15(17)
C2 C1 C6 C7 -176.29(17)
C13 C1 C6 C7 5.90(14)
C5 C6 C7 C8 -70.1(3)
C1 C6 C7 C8 105.55(16)
C5 C6 C7 C13 178.6(3)
C1 C6 C7 C13 -5.77(14)
C6 C7 C8 C9 -83.1(2)
C13 C7 C8 C9 9.8(2)
C7 C8 C9 C10 174.49(16)
C7 C8 C9 C18 -6.2(3)
C8 C9 C10 O11 173.82(18)
C18 C9 C10 O11 -5.5(3)
C8 C9 C10 C12 -6.9(3)
C18 C9 C10 C12 173.76(17)
C2 C1 C13 O14 -64.5(3)
C6 C1 C13 O14 112.30(15)
C2 C1 C13 C17 59.1(3)
C6 C1 C13 C17 -124.17(17)
C2 C1 C13 C7 177.4(3)
C6 C1 C13 C7 -5.81(14)
C8 C7 C13 O14 142.13(15)
C6 C7 C13 O14 -109.52(16)
C8 C7 C13 C17 19.9(2)
C6 C7 C13 C17 128.25(15)
C8 C7 C13 C1 -103.12(15)
C6 C7 C13 C1 5.22(12)
C17 C13 O14 C15 -38.66(18)
C1 C13 O14 C15 93.94(18)
C7 C13 O14 C15 -167.02(16)
C13 O14 C15 C16 13.8(2)
O14 C15 C16 C17 15.8(2)
O14 C13 C17 C18 178.28(14)
C1 C13 C17 C18 50.2(2)
C7 C13 C17 C18 -52.6(2)
O14 C13 C17 C16 47.89(17)
C1 C13 C17 C16 -80.17(19)
C7 C13 C17 C16 177.00(15)
C15 C16 C17 C13 -37.33(18)
C15 C16 C17 C18 -160.70(17)
C13 C17 C18 C9 53.91(19)
C16 C17 C18 C9 171.59(15)
C8 C9 C18 C17 -26.4(2)
C10 C9 C18 C17 152.92(15)
